data_7106346
loop_
_publ_author_name
'Tao Wang'
'Cui-Hong Wang'
'Junliang Zhang'

_publ_section_title
;
 Unexpected C-C bond cleavage of epoxide motif: Rhodium(I)-catalyzed
 tandem heterocyclization/[4+1] cycloaddition of 1-(1-alkynyl)oxiranyl
 ketones
;
_journal_name_full Chem.Commun.
_journal_page_first 5578
_journal_paper_doi 10.1039/c0cc05650b
_journal_volume 47
_journal_year 2011
_chemical_formula_sum 'C19 H14 O4'
_chemical_formula_weight 306.30
_chemical_name_systematic
;
?
;
_space_group_IT_number 14
_symmetry_cell_setting monoclinic
_symmetry_space_group_name_Hall '-P 2yn'
_symmetry_space_group_name_H-M 'P 1 21/n 1'
_atom_sites_solution_hydrogens geom
_atom_sites_solution_primary direct
_atom_sites_solution_secondary difmap
_audit_creation_method SHELXL-97
_cell_angle_alpha 90.00
_cell_angle_beta 95.7280(10)
_cell_angle_gamma 90.00
_cell_formula_units_Z 4
_cell_length_a 8.3038(3)
_cell_length_b 10.7343(4)
_cell_length_c 17.4027(7)
_cell_measurement_temperature 296(2)
_cell_volume 1543.45(10)
_computing_structure_refinement 'SHELXL-97 (Sheldrick, 1997)'
_computing_structure_solution 'SHELXS-97 (Sheldrick, 1990)'
_diffrn_ambient_temperature 296(2)
_diffrn_measured_fraction_theta_full 0.999
_diffrn_measured_fraction_theta_max 0.999
_diffrn_radiation_monochromator graphite
_diffrn_radiation_source 'fine-focus sealed tube'
_diffrn_radiation_type MoK\a
_diffrn_radiation_wavelength 0.71073
_diffrn_reflns_av_R_equivalents 0.0221
_diffrn_reflns_av_sigmaI/netI 0.0145
_diffrn_reflns_limit_h_max 9
_diffrn_reflns_limit_h_min -9
_diffrn_reflns_limit_k_max 11
_diffrn_reflns_limit_k_min -12
_diffrn_reflns_limit_l_max 20
_diffrn_reflns_limit_l_min -20
_diffrn_reflns_number 17451
_diffrn_reflns_theta_full 25.01
_diffrn_reflns_theta_max 25.01
_diffrn_reflns_theta_min 2.23
_exptl_absorpt_coefficient_mu 0.093
_exptl_absorpt_correction_T_max 0.9674
_exptl_absorpt_correction_T_min 0.9587
_exptl_absorpt_correction_type multi-scan
_exptl_crystal_colour colorless
_exptl_crystal_density_diffrn 1.318
_exptl_crystal_density_method 'not measured'
_exptl_crystal_description block
_exptl_crystal_F_000 640
_exptl_crystal_size_max 0.46
_exptl_crystal_size_mid 0.38
_exptl_crystal_size_min 0.36
_refine_diff_density_max 0.157
_refine_diff_density_min -0.140
_refine_diff_density_rms 0.028
_refine_ls_extinction_method none
_refine_ls_goodness_of_fit_ref 1.021
_refine_ls_hydrogen_treatment mixed
_refine_ls_matrix_type full
_refine_ls_number_parameters 212
_refine_ls_number_reflns 2712
_refine_ls_number_restraints 0
_refine_ls_restrained_S_all 1.021
_refine_ls_R_factor_all 0.0420
_refine_ls_R_factor_gt 0.0357
_refine_ls_shift/su_max 0.000
_refine_ls_shift/su_mean 0.000
_refine_ls_structure_factor_coef Fsqd
_refine_ls_weighting_details 'calc w=1/[\s^2^(Fo^2^)+(0.0463P)^2^+0.4088P] where P=(Fo^2^+2Fc^2^)/3'
_refine_ls_weighting_scheme calc
_refine_ls_wR_factor_gt 0.0917
_refine_ls_wR_factor_ref 0.0974
_reflns_number_gt 2347
_reflns_number_total 2712
_reflns_threshold_expression >2sigma(I)
_cod_data_source_file c0cc05650b.txt
_cod_data_source_block z
_cod_original_sg_symbol_H-M P2(1)/n
_cod_database_code 7106346

loop_
_symmetry_equiv_pos_as_xyz
'x, y, z'
'-x+1/2, y+1/2, -z+1/2'
'-x, -y, -z'
'x-1/2, -y-1/2, z-1/2'

loop_
_atom_site_label
_atom_site_type_symbol
_atom_site_fract_x
_atom_site_fract_y
_atom_site_fract_z
_atom_site_U_iso_or_equiv
_atom_site_adp_type
_atom_site_occupancy
_atom_site_symmetry_multiplicity
_atom_site_calc_flag
_atom_site_refinement_flags
_atom_site_disorder_assembly
_atom_site_disorder_group
O1 O 0.30654(11) 0.60168(9) 0.07590(5) 0.0445(3) Uani 1 1 d . . .
O2 O 0.39266(19) 0.80257(12) 0.23333(7) 0.0794(4) Uani 1 1 d . . .
O3 O 0.06682(13) 0.97421(10) 0.07709(8) 0.0654(3) Uani 1 1 d . . .
O4 O 0.06728(12) 0.79079(10) -0.05523(6) 0.0474(3) Uani 1 1 d . . .
H4B H 0.027(2) 0.863(2) -0.0429(11) 0.082(6) Uiso 1 1 d . . .
C1 C 0.50170(19) 0.98332(15) 0.10289(9) 0.0552(4) Uani 1 1 d . . .
H1A H 0.5226 0.9027 0.0870 0.066 Uiso 1 1 calc R . .
C2 C 0.6280(2) 1.06496(18) 0.11955(11) 0.0665(5) Uani 1 1 d . . .
H2A H 0.7336 1.0394 0.1150 0.080 Uiso 1 1 calc R . .
C3 C 0.5984(2) 1.18368(17) 0.14285(10) 0.0659(5) Uani 1 1 d . . .
H3A H 0.6839 1.2390 0.1537 0.079 Uiso 1 1 calc R . .
C4 C 0.4422(2) 1.22147(15) 0.15026(9) 0.0633(5) Uani 1 1 d . . .
H4A H 0.4227 1.3020 0.1667 0.076 Uiso 1 1 calc R . .
C5 C 0.3141(2) 1.14041(13) 0.13342(9) 0.0527(4) Uani 1 1 d . . .
H5A H 0.2088 1.1666 0.1381 0.063 Uiso 1 1 calc R . .
C6 C 0.34333(18) 1.01990(13) 0.10954(8) 0.0439(3) Uani 1 1 d . . .
C7 C 0.20570(17) 0.93535(13) 0.08828(8) 0.0442(3) Uani 1 1 d . . .
C8 C 0.23200(16) 0.80176(12) 0.07213(8) 0.0409(3) Uani 1 1 d . . .
C9 C 0.16211(15) 0.74109(12) 0.00449(7) 0.0389(3) Uani 1 1 d . . .
C10 C 0.21227(16) 0.61969(12) 0.00746(8) 0.0398(3) Uani 1 1 d . . .
C11 C 0.31734(17) 0.71197(12) 0.11468(8) 0.0440(3) Uani 1 1 d . . .
C12 C 0.3986(2) 0.71059(15) 0.19309(9) 0.0546(4) Uani 1 1 d . . .
C13 C 0.4825(2) 0.59315(18) 0.22070(11) 0.0745(5) Uani 1 1 d . . .
H13A H 0.5305 0.6044 0.2727 0.112 Uiso 1 1 calc R . .
H13B H 0.5654 0.5735 0.1879 0.112 Uiso 1 1 calc R . .
H13C H 0.4055 0.5263 0.2191 0.112 Uiso 1 1 calc R . .
C14 C 0.18400(16) 0.51363(12) -0.04365(8) 0.0407(3) Uani 1 1 d . . .
C15 C 0.09110(18) 0.52628(14) -0.11453(8) 0.0497(4) Uani 1 1 d . . .
H15A H 0.0490 0.6037 -0.1298 0.060 Uiso 1 1 calc R . .
C16 C 0.0614(2) 0.42445(16) -0.16209(10) 0.0597(4) Uani 1 1 d . . .
H16A H 0.0003 0.4339 -0.2095 0.072 Uiso 1 1 calc R . .
C17 C 0.1211(2) 0.30938(16) -0.14022(10) 0.0640(5) Uani 1 1 d . . .
H17A H 0.0999 0.2410 -0.1724 0.077 Uiso 1 1 calc R . .
C18 C 0.2120(2) 0.29572(15) -0.07070(11) 0.0631(5) Uani 1 1 d . . .
H18A H 0.2519 0.2175 -0.0557 0.076 Uiso 1 1 calc R . .
C19 C 0.24530(19) 0.39694(14) -0.02260(9) 0.0523(4) Uani 1 1 d . . .
H19A H 0.3090 0.3868 0.0240 0.063 Uiso 1 1 calc R . .

loop_
_atom_site_aniso_label
_atom_site_aniso_U_11
_atom_site_aniso_U_22
_atom_site_aniso_U_33
_atom_site_aniso_U_23
_atom_site_aniso_U_13
_atom_site_aniso_U_12
O1 0.0507(6) 0.0354(5) 0.0449(5) 0.0005(4) -0.0072(4) 0.0031(4)
O2 0.1274(12) 0.0566(8) 0.0495(7) -0.0046(6) -0.0150(7) -0.0147(7)
O3 0.0527(7) 0.0431(6) 0.0967(9) -0.0115(6) -0.0112(6) 0.0079(5)
O4 0.0524(6) 0.0386(6) 0.0484(6) -0.0004(4) -0.0095(4) 0.0092(5)
C1 0.0571(9) 0.0480(9) 0.0611(10) -0.0029(7) 0.0096(7) -0.0047(7)
C2 0.0596(10) 0.0672(11) 0.0733(12) 0.0013(9) 0.0099(8) -0.0153(8)
C3 0.0733(12) 0.0629(11) 0.0591(10) 0.0080(8) -0.0055(8) -0.0266(9)
C4 0.0931(13) 0.0363(8) 0.0557(10) 0.0007(7) -0.0156(9) -0.0091(8)
C5 0.0658(10) 0.0384(8) 0.0505(8) -0.0004(6) -0.0109(7) 0.0031(7)
C6 0.0552(8) 0.0355(7) 0.0393(7) 0.0018(6) -0.0026(6) -0.0020(6)
C7 0.0499(8) 0.0378(7) 0.0435(8) -0.0008(6) -0.0022(6) 0.0035(6)
C8 0.0416(7) 0.0354(7) 0.0447(7) -0.0019(6) -0.0002(6) -0.0013(5)
C9 0.0381(7) 0.0359(7) 0.0417(7) 0.0012(6) -0.0010(5) 0.0011(5)
C10 0.0410(7) 0.0370(7) 0.0402(7) 0.0010(6) -0.0016(6) 0.0009(5)
C11 0.0492(8) 0.0357(7) 0.0455(8) -0.0021(6) -0.0037(6) -0.0018(6)
C12 0.0640(10) 0.0498(9) 0.0473(9) 0.0039(7) -0.0089(7) -0.0112(7)
C13 0.0823(13) 0.0737(12) 0.0619(11) 0.0124(9) -0.0208(9) 0.0075(10)
C14 0.0427(7) 0.0358(7) 0.0440(7) -0.0019(6) 0.0058(6) 0.0002(5)
C15 0.0579(9) 0.0426(8) 0.0475(8) -0.0029(6) -0.0004(7) 0.0008(7)
C16 0.0710(11) 0.0582(10) 0.0488(9) -0.0120(8) 0.0008(8) -0.0056(8)
C17 0.0819(12) 0.0497(10) 0.0617(11) -0.0201(8) 0.0138(9) -0.0080(8)
C18 0.0785(11) 0.0369(8) 0.0758(12) -0.0049(8) 0.0168(9) 0.0078(8)
C19 0.0622(9) 0.0414(8) 0.0527(9) 0.0001(7) 0.0029(7) 0.0085(7)

loop_
_atom_type_symbol
_atom_type_description
_atom_type_scat_dispersion_real
_atom_type_scat_dispersion_imag
_atom_type_scat_source
C C 0.0033 0.0016 'International Tables Vol C Tables 4.2.6.8 and 6.1.1.4'
H H 0.0000 0.0000 'International Tables Vol C Tables 4.2.6.8 and 6.1.1.4'
O O 0.0106 0.0060 'International Tables Vol C Tables 4.2.6.8 and 6.1.1.4'

loop_
_geom_angle_atom_site_label_1
_geom_angle_atom_site_label_2
_geom_angle_atom_site_label_3
_geom_angle
_geom_angle_site_symmetry_1
_geom_angle_site_symmetry_3
_geom_angle_publ_flag
C11 O1 C10 108.15(10) . . ?
C9 O4 H4B 111.6(13) . . ?
C2 C1 C6 120.73(16) . . ?
C2 C1 H1A 119.6 . . ?
C6 C1 H1A 119.6 . . ?
C3 C2 C1 120.04(17) . . ?
C3 C2 H2A 120.0 . . ?
C1 C2 H2A 120.0 . . ?
C2 C3 C4 120.07(16) . . ?
C2 C3 H3A 120.0 . . ?
C4 C3 H3A 120.0 . . ?
C3 C4 C5 120.42(16) . . ?
C3 C4 H4A 119.8 . . ?
C5 C4 H4A 119.8 . . ?
C4 C5 C6 119.77(16) . . ?
C4 C5 H5A 120.1 . . ?
C6 C5 H5A 120.1 . . ?
C5 C6 C1 118.95(14) . . ?
C5 C6 C7 119.59(14) . . ?
C1 C6 C7 121.39(13) . . ?
O3 C7 C6 121.58(13) . . ?
O3 C7 C8 117.01(13) . . ?
C6 C7 C8 121.14(12) . . ?
C11 C8 C9 105.82(12) . . ?
C11 C8 C7 131.06(13) . . ?
C9 C8 C7 123.10(12) . . ?
O4 C9 C10 123.91(12) . . ?
O4 C9 C8 128.09(12) . . ?
C10 C9 C8 107.96(12) . . ?
C9 C10 O1 108.20(11) . . ?
C9 C10 C14 134.05(13) . . ?
O1 C10 C14 117.74(11) . . ?
O1 C11 C8 109.83(12) . . ?
O1 C11 C12 117.11(12) . . ?
C8 C11 C12 132.70(13) . . ?
O2 C12 C11 119.27(15) . . ?
O2 C12 C13 122.98(15) . . ?
C11 C12 C13 117.74(14) . . ?
C12 C13 H13A 109.5 . . ?
C12 C13 H13B 109.5 . . ?
H13A C13 H13B 109.5 . . ?
C12 C13 H13C 109.5 . . ?
H13A C13 H13C 109.5 . . ?
H13B C13 H13C 109.5 . . ?
C19 C14 C15 118.52(13) . . ?
C19 C14 C10 120.96(13) . . ?
C15 C14 C10 120.51(12) . . ?
C16 C15 C14 120.26(15) . . ?
C16 C15 H15A 119.9 . . ?
C14 C15 H15A 119.9 . . ?
C17 C16 C15 120.65(16) . . ?
C17 C16 H16A 119.7 . . ?
C15 C16 H16A 119.7 . . ?
C18 C17 C16 119.63(15) . . ?
C18 C17 H17A 120.2 . . ?
C16 C17 H17A 120.2 . . ?
C17 C18 C19 120.68(15) . . ?
C17 C18 H18A 119.7 . . ?
C19 C18 H18A 119.7 . . ?
C18 C19 C14 120.25(15) . . ?
C18 C19 H19A 119.9 . . ?
C14 C19 H19A 119.9 . . ?

loop_
_geom_bond_atom_site_label_1
_geom_bond_atom_site_label_2
_geom_bond_distance
_geom_bond_site_symmetry_2
_geom_bond_publ_flag
O1 C11 1.3613(16) . ?
O1 C10 1.3720(16) . ?
O2 C12 1.2142(19) . ?
O3 C7 1.2236(17) . ?
O4 C9 1.3496(16) . ?
O4 H4B 0.88(2) . ?
C1 C2 1.375(2) . ?
C1 C6 1.388(2) . ?
C1 H1A 0.9300 . ?
C2 C3 1.367(3) . ?
C2 H2A 0.9300 . ?
C3 C4 1.378(3) . ?
C3 H3A 0.9300 . ?
C4 C5 1.383(2) . ?
C4 H4A 0.9300 . ?
C5 C6 1.387(2) . ?
C5 H5A 0.9300 . ?
C6 C7 1.477(2) . ?
C7 C8 1.4817(19) . ?
C8 C11 1.3692(19) . ?
C8 C9 1.4179(19) . ?
C9 C10 1.3675(19) . ?
C10 C14 1.4494(19) . ?
C11 C12 1.461(2) . ?
C12 C13 1.496(2) . ?
C13 H13A 0.9600 . ?
C13 H13B 0.9600 . ?
C13 H13C 0.9600 . ?
C14 C19 1.387(2) . ?
C14 C15 1.395(2) . ?
C15 C16 1.378(2) . ?
C15 H15A 0.9300 . ?
C16 C17 1.371(2) . ?
C16 H16A 0.9300 . ?
C17 C18 1.368(3) . ?
C17 H17A 0.9300 . ?
C18 C19 1.382(2) . ?
C18 H18A 0.9300 . ?
C19 H19A 0.9300 . ?

loop_
_geom_torsion_atom_site_label_1
_geom_torsion_atom_site_label_2
_geom_torsion_atom_site_label_3
_geom_torsion_atom_site_label_4
_geom_torsion
_geom_torsion_site_symmetry_1
_geom_torsion_site_symmetry_2
_geom_torsion_site_symmetry_3
_geom_torsion_site_symmetry_4
_geom_torsion_publ_flag
C6 C1 C2 C3 -0.1(3) . . . . ?
C1 C2 C3 C4 0.5(3) . . . . ?
C2 C3 C4 C5 -0.7(3) . . . . ?
C3 C4 C5 C6 0.6(2) . . . . ?
C4 C5 C6 C1 -0.1(2) . . . . ?
C4 C5 C6 C7 -177.29(14) . . . . ?
C2 C1 C6 C5 -0.1(2) . . . . ?
C2 C1 C6 C7 177.02(14) . . . . ?
C5 C6 C7 O3 13.9(2) . . . . ?
C1 C6 C7 O3 -163.15(15) . . . . ?
C5 C6 C7 C8 -172.15(13) . . . . ?
C1 C6 C7 C8 10.8(2) . . . . ?
O3 C7 C8 C11 -132.80(17) . . . . ?
C6 C7 C8 C11 53.0(2) . . . . ?
O3 C7 C8 C9 45.3(2) . . . . ?
C6 C7 C8 C9 -128.88(14) . . . . ?
C11 C8 C9 O4 -179.89(13) . . . . ?
C7 C8 C9 O4 1.6(2) . . . . ?
C11 C8 C9 C10 -2.19(15) . . . . ?
C7 C8 C9 C10 179.28(13) . . . . ?
O4 C9 C10 O1 179.85(12) . . . . ?
C8 C9 C10 O1 2.03(15) . . . . ?
O4 C9 C10 C14 -1.5(2) . . . . ?
C8 C9 C10 C14 -179.35(14) . . . . ?
C11 O1 C10 C9 -1.08(15) . . . . ?
C11 O1 C10 C14 -179.96(12) . . . . ?
C10 O1 C11 C8 -0.34(16) . . . . ?
C10 O1 C11 C12 173.68(12) . . . . ?
C9 C8 C11 O1 1.55(16) . . . . ?
C7 C8 C11 O1 179.92(14) . . . . ?
C9 C8 C11 C12 -171.20(15) . . . . ?
C7 C8 C11 C12 7.2(3) . . . . ?
O1 C11 C12 O2 -170.48(15) . . . . ?
C8 C11 C12 O2 1.9(3) . . . . ?
O1 C11 C12 C13 8.0(2) . . . . ?
C8 C11 C12 C13 -179.64(16) . . . . ?
C9 C10 C14 C19 -176.14(15) . . . . ?
O1 C10 C14 C19 2.4(2) . . . . ?
C9 C10 C14 C15 2.4(2) . . . . ?
O1 C10 C14 C15 -179.11(12) . . . . ?
C19 C14 C15 C16 0.1(2) . . . . ?
C10 C14 C15 C16 -178.46(14) . . . . ?
C14 C15 C16 C17 0.7(3) . . . . ?
C15 C16 C17 C18 -0.5(3) . . . . ?
C16 C17 C18 C19 -0.5(3) . . . . ?
C17 C18 C19 C14 1.3(3) . . . . ?
C15 C14 C19 C18 -1.0(2) . . . . ?
C10 C14 C19 C18 177.50(14) . . . . ?

loop_
_cod_related_entry_id
_cod_related_entry_database
_cod_related_entry_code
1 ChemSpider 30653283
